data_7225877
loop_
_publ_author_name
'Najafi, Atefeh'
'Mirzaei, Masoud'
'Mague, Joel T.'

_publ_section_title
;
 Structural scope of six new layered to pillar-layered hybrid
 inorganic--organic networks bearing [BW12O40]5&#x2212;and
 lanthanoid-cluster; database study toward ligand role in assemblies
;
_journal_issue 35
_journal_name_full CrystEngComm
_journal_page_first 6724
_journal_paper_doi 10.1039/C6CE01183G
_journal_volume 18
_journal_year 2016
_chemical_absolute_configuration unk
_chemical_formula_moiety 'C28 H44 Ce4 N4 O32, K, B O40 W12, 2(H2 O)'
_chemical_formula_sum 'C28 H48 B Ce4 K N4 O74 W12'
_chemical_formula_weight 4441.29
_space_group_crystal_system monoclinic
_space_group_IT_number 9
_space_group_name_Hall 'C -2yc'
_space_group_name_H-M_alt 'C 1 c 1'
_symmetry_space_group_name_Hall 'C -2yc'
_symmetry_space_group_name_H-M 'C 1 c 1'
_atom_sites_solution_hydrogens mixed
_atom_sites_solution_primary direct
_atom_sites_solution_secondary difmap
_audit_creation_method SHELXL-2014/7
_audit_update_record
;
2016-03-11 deposited with the CCDC.
2016-07-11 downloaded from the CCDC.
;
_cell_angle_alpha 90
_cell_angle_beta 132.937(2)
_cell_angle_gamma 90
_cell_formula_units_Z 4
_cell_length_a 30.559(2)
_cell_length_b 15.5450(8)
_cell_length_c 22.0140(16)
_cell_measurement_reflns_used 3155
_cell_measurement_temperature 150(2)
_cell_measurement_theta_max 28.2480
_cell_measurement_theta_min 2.4716
_cell_volume 7656.0(9)
_computing_cell_refinement '<i>SAINT</i> (Bruker, 2015)'
_computing_data_collection '<i>APEX2</i> (Bruker, 2015)'
_computing_data_reduction '<i>SAINT</i> (Bruker, 2015)'
_computing_molecular_graphics '<i>DIAMOND</i> (Brandenburg & Putz, 2012)'
_computing_publication_material '<i>SHELXTL</i> (Bruker, 2015)'
_computing_structure_refinement '<i>SHELXL</i> (Sheldrick, 2015a)'
_computing_structure_solution '<i>SHELXT</i> (Sheldrick, 2015)'
_diffrn_ambient_temperature 150(2)
_diffrn_detector_area_resol_mean 8.3660
_diffrn_measured_fraction_theta_full 0.995
_diffrn_measured_fraction_theta_max 0.986
_diffrn_measurement_device_type 'Bruker Smart APEX CCD'
_diffrn_measurement_method '\f and \w scans'
_diffrn_radiation_monochromator graphite
_diffrn_radiation_type MoK\a
_diffrn_radiation_wavelength 0.71073
_diffrn_reflns_av_R_equivalents 0.0514
_diffrn_reflns_av_unetI/netI 0.0578
_diffrn_reflns_Laue_measured_fraction_full 0.995
_diffrn_reflns_Laue_measured_fraction_max 0.986
_diffrn_reflns_limit_h_max 41
_diffrn_reflns_limit_h_min -41
_diffrn_reflns_limit_k_max 21
_diffrn_reflns_limit_k_min -21
_diffrn_reflns_limit_l_max 29
_diffrn_reflns_limit_l_min -29
_diffrn_reflns_number 69761
_diffrn_reflns_point_group_measured_fraction_full 0.995
_diffrn_reflns_point_group_measured_fraction_max 0.986
_diffrn_reflns_theta_full 28.750
_diffrn_reflns_theta_max 29.088
_diffrn_reflns_theta_min 1.821
_diffrn_source 'fine-focus sealed tube'
_exptl_absorpt_coefficient_mu 20.454
_exptl_absorpt_correction_T_max 0.20
_exptl_absorpt_correction_T_min 0.07
_exptl_absorpt_correction_type numerical
_exptl_absorpt_process_details '<i>SADABS</i> (Bruker, 2015)'
_exptl_crystal_colour colourless
_exptl_crystal_density_diffrn 3.853
_exptl_crystal_density_method 'not measured'
_exptl_crystal_description block
_exptl_crystal_F_000 7920
_exptl_crystal_recrystallization_method 'Re-crystallisation from solvent'
_exptl_crystal_size_max 0.160
_exptl_crystal_size_mid 0.131
_exptl_crystal_size_min 0.116
_exptl_transmission_factor_max 0.243
_exptl_transmission_factor_min 0.101
_refine_diff_density_max 9.736
_refine_diff_density_min -5.023
_refine_diff_density_rms 0.393
_refine_ls_abs_structure_details
;
 Refined as an inversion twin.
;
_refine_ls_abs_structure_Flack 0.075(13)
_refine_ls_extinction_method none
_refine_ls_goodness_of_fit_ref 1.055
_refine_ls_hydrogen_treatment constr
_refine_ls_matrix_type full
_refine_ls_number_parameters 1088
_refine_ls_number_reflns 19591
_refine_ls_number_restraints 638
_refine_ls_restrained_S_all 1.044
_refine_ls_R_factor_all 0.0516
_refine_ls_R_factor_gt 0.0478
_refine_ls_shift/su_max 0.001
_refine_ls_shift/su_mean 0.000
_refine_ls_structure_factor_coef Fsqd
_refine_ls_weighting_details 'w=1/[\s^2^(Fo^2^)+(0.0057P)^2^+716.2293P] where P=(Fo^2^+2Fc^2^)/3'
_refine_ls_weighting_scheme calc
_refine_ls_wR_factor_gt 0.1006
_refine_ls_wR_factor_ref 0.1023
_reflns_Friedel_coverage 0.999
_reflns_Friedel_fraction_full 0.995
_reflns_Friedel_fraction_max 0.986
_reflns_number_gt 18225
_reflns_number_total 19591
_reflns_threshold_expression 'I > 2\s(I)'
_cod_data_source_file c6ce01183g2.cif
_cod_data_source_block jtm457a_b
_cod_depositor_comments 'Adding full bibliography for 7225877--7225882.cif.'
_cod_original_cell_volume 7655.9(9)
_cod_database_code 7225877
_shelx_shelxl_version_number 2014/7
_shelx_space_group_comment
;
The symmetry employed for this shelxl refinement is uniquely defined
by the following loop, which should always be used as a source of
symmetry information in preference to the above space-group names.
They are only intended as comments.
;
_shelx_estimated_absorpt_t_min 0.138
_shelx_estimated_absorpt_t_max 0.200
_solvent_exptl_crystal_recrystallization_method water

loop_
_space_group_symop_operation_xyz
'x, y, z'
'x, -y, z+1/2'
'x+1/2, y+1/2, z'
'x+1/2, -y+1/2, z+1/2'

loop_
_atom_site_label
_atom_site_type_symbol
_atom_site_fract_x
_atom_site_fract_y
_atom_site_fract_z
_atom_site_U_iso_or_equiv
_atom_site_adp_type
_atom_site_occupancy
_atom_site_site_symmetry_order
_atom_site_calc_flag
_atom_site_refinement_flags_posn
_atom_site_refinement_flags_adp
Ce1 Ce 0.66510(5) 1.12828(7) 1.03897(7) 0.0065(2) Uani 1 1 d . .
Ce2 Ce 0.60452(6) 1.14005(8) 0.69606(8) 0.0105(2) Uani 1 1 d . .
Ce3 Ce 0.32667(5) 1.12878(7) 0.51311(8) 0.0074(2) Uani 1 1 d . .
Ce4 Ce 0.38442(5) 0.85699(8) 0.35491(8) 0.0083(2) Uani 1 1 d . .
O1 O 0.7420(7) 1.2320(11) 1.1502(10) 0.013(3) Uani 1 1 d . U
O2 O 0.7729(7) 1.3492(10) 1.2319(10) 0.012(3) Uani 1 1 d . U
O3 O 0.5533(8) 1.1508(11) 0.9462(11) 0.017(4) Uani 1 1 d . U
O4 O 0.4746(7) 1.2182(11) 0.9060(11) 0.015(3) Uani 1 1 d . U
O5 O 0.6159(10) 0.9827(12) 1.0096(12) 0.024(4) Uani 1 1 d . U
H5A H 0.6032 0.9625 0.9631 0.037 Uiso 1 1 d R U
H5B H 0.5858 0.9889 1.0058 0.037 Uiso 1 1 d R U
O6 O 0.7464(7) 1.1607(11) 1.0377(11) 0.015(3) Uani 1 1 d . U
H6A H 0.7490 1.2160 1.0351 0.023 Uiso 1 1 d R U
H6B H 0.7372 1.1363 0.9947 0.023 Uiso 1 1 d R U
O7 O 0.7497(9) 1.0219(13) 1.1335(13) 0.027(4) Uani 1 1 d . U
H7A H 0.7832 1.0459 1.1546 0.040 Uiso 1 1 d R U
H7B H 0.7434 0.9767 1.1051 0.040 Uiso 1 1 d R U
O8 O 0.6274(8) 1.2416(12) 0.9188(11) 0.018(4) Uani 1 1 d . U
H8A H 0.6283 1.2933 0.9348 0.028 Uiso 1 1 d R U
H8B H 0.5909 1.2290 0.8738 0.028 Uiso 1 1 d R U
O9 O 0.6069(8) 1.1138(12) 0.8108(11) 0.018(4) Uani 1 1 d . U
O10 O 0.6442(9) 1.0476(12) 0.9263(12) 0.022(4) Uani 1 1 d . U
O11 O 0.6290(8) 1.0296(10) 0.6410(10) 0.013(3) Uani 1 1 d . U
O12 O 0.6709(8) 0.9058(11) 0.6524(11) 0.016(4) Uani 1 1 d . U
O13 O 0.5198(8) 1.0167(11) 0.6411(11) 0.017(4) Uani 1 1 d . U
H13A H 0.5338 0.9664 0.6448 0.026 Uiso 1 1 d R U
H13B H 0.4877 1.0270 0.5896 0.026 Uiso 1 1 d R U
O14 O 0.6549(9) 1.2127(14) 0.6558(14) 0.033(5) Uani 1 1 d . U
H14A H 0.6850 1.1817 0.6725 0.049 Uiso 1 1 d R U
H14B H 0.6675 1.2632 0.6791 0.049 Uiso 1 1 d R U
O15 O 0.6321(10) 1.2828(14) 0.7652(16) 0.046(6) Uani 1 1 d . U
H15A H 0.6007 1.3159 0.7356 0.069 Uiso 1 1 d R U
H15B H 0.6599 1.3057 0.7693 0.069 Uiso 1 1 d R U
O16 O 0.5246(9) 1.1328(11) 0.5359(11) 0.023(4) Uani 1 1 d . U
H72A H 0.5117 1.0802 0.5203 0.035 Uiso 1 1 d R U
H72B H 0.4950 1.1665 0.5172 0.035 Uiso 1 1 d R U
O17 O 0.5155(7) 1.2216(10) 0.6438(11) 0.015(3) Uani 1 1 d . U
O18 O 0.4367(7) 1.1503(11) 0.6063(11) 0.015(3) Uani 1 1 d . U
O19 O 0.2487(7) 1.2316(10) 0.4012(10) 0.012(3) Uani 1 1 d . U
O20 O 0.2182(8) 1.3490(12) 0.3229(12) 0.021(4) Uani 1 1 d . U
O21 O 0.3559(7) 1.2445(11) 0.6253(11) 0.015(3) Uani 1 1 d . U
H21A H 0.3930 1.2373 0.6709 0.023 Uiso 1 1 d R U
H21B H 0.3330 1.2378 0.6354 0.023 Uiso 1 1 d R U
O22 O 0.2447(8) 1.1552(11) 0.5127(12) 0.017(3) Uani 1 1 d . U
H22A H 0.2395 1.2103 0.5122 0.025 Uiso 1 1 d R U
H22B H 0.2550 1.1326 0.5571 0.025 Uiso 1 1 d R U
O23 O 0.3802(9) 0.9847(12) 0.5453(12) 0.019(4) Uani 1 1 d . U
H23A H 0.3784 0.9529 0.5765 0.029 Uiso 1 1 d R U
H23B H 0.4179 0.9939 0.5719 0.029 Uiso 1 1 d R U
O24 O 0.2452(9) 1.0235(13) 0.4192(15) 0.032(5) Uani 1 1 d . U
H24A H 0.2574 0.9840 0.4056 0.048 Uiso 1 1 d R U
H24B H 0.2144 1.0499 0.3747 0.048 Uiso 1 1 d R U
O25 O 0.3231(8) 1.0987(11) 0.4001(11) 0.014(3) Uani 1 1 d . U
O26 O 0.3608(8) 0.9702(11) 0.4078(11) 0.016(4) Uani 1 1 d . U
O27 O 0.3823(7) 0.8833(11) 0.2411(10) 0.012(3) Uani 1 1 d . U
O28 O 0.3473(8) 0.9532(11) 0.1262(11) 0.017(4) Uani 1 1 d . U
O29 O 0.4700(8) 0.9787(11) 0.4123(12) 0.021(4) Uani 1 1 d . U
H29A H 0.4564 1.0293 0.4093 0.031 Uiso 1 1 d R U
H29B H 0.4788 0.9778 0.3821 0.031 Uiso 1 1 d R U
O30 O 0.4624(10) 0.8589(14) 0.5158(13) 0.030(5) Uani 1 1 d . U
H30A H 0.4783 0.9099 0.5331 0.045 Uiso 1 1 d R U
H30B H 0.4902 0.8212 0.5344 0.045 Uiso 1 1 d R U
O31 O 0.3306(9) 0.7870(13) 0.3915(12) 0.024(4) Uani 1 1 d . U
H31A H 0.2924 0.7860 0.3478 0.035 Uiso 1 1 d R U
H31B H 0.3371 0.8163 0.4307 0.035 Uiso 1 1 d R U
O32 O 0.3594(8) 0.7130(11) 0.2856(12) 0.022(4) Uani 1 1 d . U
H32A H 0.3913 0.6812 0.3148 0.033 Uiso 1 1 d R U
H32B H 0.3460 0.7205 0.2363 0.033 Uiso 1 1 d R U
N1 N 0.6289(8) 1.2665(11) 1.0607(11) 0.005(3) Uani 1 1 d . U
N2 N 0.6541(8) 1.0003(12) 0.7791(12) 0.009(3) Uani 1 1 d . U
N3 N 0.3616(8) 1.2688(12) 0.4917(12) 0.009(4) Uani 1 1 d . U
N4 N 0.3348(8) 0.9987(12) 0.2692(11) 0.008(3) Uani 1 1 d . U
C1 C 0.7342(9) 1.3042(13) 1.1729(13) 0.007(4) Uani 1 1 d . U
C2 C 0.6672(11) 1.3246(15) 1.1195(14) 0.012(4) Uani 1 1 d . U
C3 C 0.6489(11) 1.3998(15) 1.1316(15) 0.012(4) Uani 1 1 d . U
H3 H 0.6768 1.4401 1.1737 0.014 Uiso 1 1 calc R U
C4 C 0.5894(12) 1.4122(16) 1.0804(17) 0.018(5) Uani 1 1 d . U
H4 H 0.5752 1.4631 1.0860 0.022 Uiso 1 1 calc R U
C5 C 0.5484(11) 1.3532(15) 1.0201(15) 0.013(4) Uani 1 1 d . U
H5 H 0.5066 1.3618 0.9853 0.015 Uiso 1 1 calc R U
C6 C 0.5706(11) 1.2820(15) 1.0127(16) 0.019 Uani 1 1 d . U
C7 C 0.5296(10) 1.2119(14) 0.9509(14) 0.010(4) Uani 1 1 d . U
C8 C 0.6372(11) 1.0567(15) 0.8635(15) 0.013(4) Uani 1 1 d . U
C9 C 0.6667(10) 0.9865(14) 0.8506(14) 0.011(4) Uani 1 1 d . U
C10 C 0.7040(11) 0.9302(16) 0.9057(16) 0.016(5) Uani 1 1 d . U
H10 H 0.7120 0.9265 0.9556 0.019 Uiso 1 1 calc R U
C11 C 0.7325(10) 0.8752(14) 0.8933(15) 0.012(4) Uani 1 1 d . U
H11 H 0.7592 0.8321 0.9328 0.014 Uiso 1 1 calc R U
C12 C 0.7200(12) 0.8859(17) 0.8174(17) 0.018(5) Uani 1 1 d . U
H12 H 0.7399 0.8515 0.8068 0.022 Uiso 1 1 calc R U
C13 C 0.6784(11) 0.9472(15) 0.7604(16) 0.016(5) Uani 1 1 d . U
C14 C 0.6580(10) 0.9630(14) 0.6785(14) 0.009(4) Uani 1 1 d . U
C15 C 0.4615(10) 1.2133(14) 0.6008(15) 0.010(4) Uani 1 1 d . U
C16 C 0.4205(11) 1.2858(15) 0.5390(16) 0.019 Uani 1 1 d . U
C17 C 0.4419(10) 1.3598(13) 0.5301(14) 0.007(4) Uani 1 1 d . U
H17 H 0.4835 1.3705 0.5655 0.009 Uiso 1 1 calc R U
C18 C 0.4006(11) 1.4158(16) 0.4687(16) 0.016(5) Uani 1 1 d . U
H18 H 0.4130 1.4660 0.4593 0.019 Uiso 1 1 calc R U
C19 C 0.3403(11) 1.3992(15) 0.4200(15) 0.012(4) Uani 1 1 d . U
H19 H 0.3113 1.4382 0.3772 0.014 Uiso 1 1 calc R U
C20 C 0.3230(10) 1.3275(14) 0.4334(14) 0.010(4) Uani 1 1 d . U
C21 C 0.2576(10) 1.3002(14) 0.3810(14) 0.009(4) Uani 1 1 d . U
C22 C 0.3324(11) 1.0411(15) 0.3702(15) 0.012(4) Uani 1 1 d . U
C23 C 0.3102(9) 1.0511(14) 0.2856(13) 0.007(4) Uani 1 1 d . U
C24 C 0.2690(11) 1.1132(16) 0.2312(16) 0.015(5) Uani 1 1 d . U
H24 H 0.2508 1.1480 0.2442 0.018 Uiso 1 1 calc R U
C25 C 0.2553(11) 1.1232(15) 0.1597(15) 0.014(5) Uani 1 1 d . U
H25 H 0.2263 1.1648 0.1208 0.017 Uiso 1 1 calc R U
C26 C 0.2834(11) 1.0727(15) 0.1410(14) 0.015(5) Uani 1 1 d . U
H26 H 0.2760 1.0811 0.0919 0.017 Uiso 1 1 calc R U
C27 C 0.3238(10) 1.0080(14) 0.2010(14) 0.011(4) Uani 1 1 d . U
C28 C 0.3539(9) 0.9453(13) 0.1888(13) 0.005(4) Uani 1 1 d . U
K1 K 0.4953(3) 1.1358(3) 0.7763(4) 0.0188(9) Uani 1 1 d . .
W1 W 0.42007(4) 0.53245(7) 0.81896(6) 0.0138(2) Uani 1 1 d . .
W2 W 0.36335(4) 0.53789(6) 0.61018(6) 0.01249(19) Uani 1 1 d . .
W3 W 0.49519(5) 0.41144(5) 0.77197(7) 0.01177(16) Uani 1 1 d . .
W4 W 0.62010(4) 0.51190(6) 0.92828(6) 0.01314(19) Uani 1 1 d . .
W5 W 0.54555(4) 0.63804(5) 0.97253(5) 0.00873(18) Uani 1 1 d . .
W6 W 0.42189(4) 0.74743(6) 0.81924(6) 0.01413(19) Uani 1 1 d . .
W7 W 0.36863(4) 0.75088(6) 0.61361(6) 0.01303(19) Uani 1 1 d . .
W8 W 0.43964(4) 0.63527(6) 0.57315(5) 0.00891(18) Uani 1 1 d . .
W9 W 0.57290(4) 0.51576(7) 0.73930(6) 0.0146(2) Uani 1 1 d . .
W10 W 0.62928(4) 0.74510(6) 0.93124(6) 0.0146(2) Uani 1 1 d . .
W11 W 0.50824(4) 0.85933(6) 0.78392(7) 0.0181(2) Uani 1 1 d . .
W12 W 0.57586(4) 0.74890(7) 0.73895(6) 0.01410(19) Uani 1 1 d . .
O33 O 0.3787(8) 0.4683(13) 0.8259(12) 0.022(4) Uani 1 1 d . U
O34 O 0.3025(8) 0.4714(11) 0.5430(11) 0.022 Uani 1 1 d . U
O35 O 0.4767(7) 0.3045(10) 0.7603(11) 0.015(3) Uani 1 1 d . U
O36 O 0.6838(7) 0.4642(10) 1.0147(10) 0.014(3) Uani 1 1 d . U
O37 O 0.5843(10) 0.6390(12) 1.0763(12) 0.028(5) Uani 1 1 d . U
O38 O 0.3870(10) 0.8158(15) 0.8330(13) 0.035(5) Uani 1 1 d . U
O39 O 0.3116(8) 0.8219(12) 0.5448(11) 0.023(4) Uani 1 1 d . U
O40 O 0.4236(8) 0.6390(11) 0.4823(11) 0.018(4) Uani 1 1 d . U
O41 O 0.6087(8) 0.4693(12) 0.7134(12) 0.021(4) Uani 1 1 d . U
O42 O 0.6981(8) 0.7824(12) 1.0228(11) 0.022(4) Uani 1 1 d . U
O43 O 0.5000(9) 0.9693(9) 0.7803(13) 0.018(3) Uani 1 1 d . U
O44 O 0.6113(9) 0.7866(14) 0.7087(13) 0.033(5) Uani 1 1 d . U
O45 O 0.4642(8) 0.4514(12) 0.8181(11) 0.023(4) Uani 1 1 d . U
O46 O 0.3691(7) 0.5396(11) 0.7007(10) 0.013(3) Uani 1 1 d . U
O47 O 0.4840(7) 0.5556(10) 0.9342(10) 0.015(3) Uani 1 1 d . U
O48 O 0.3858(8) 0.6442(11) 0.8111(11) 0.017(3) Uani 1 1 d . U
O49 O 0.4248(7) 0.4539(10) 0.6694(10) 0.013(3) Uani 1 1 d . U
O50 O 0.3801(7) 0.5571(10) 0.5419(10) 0.014(3) Uani 1 1 d . U
O51 O 0.3248(7) 0.6478(9) 0.5754(10) 0.011(3) Uani 1 1 d . U
O52 O 0.5339(8) 0.4140(11) 0.7309(11) 0.018(4) Uani 1 1 d . U
O53 O 0.5725(7) 0.4075(11) 0.8810(10) 0.016(3) Uani 1 1 d . U
O54 O 0.5831(7) 0.5474(10) 0.9654(10) 0.014(3) Uani 1 1 d . U
O55 O 0.5912(8) 0.7161(11) 0.9707(11) 0.019(4) Uani 1 1 d . U
O56 O 0.4892(7) 0.7252(10) 0.9370(10) 0.014(3) Uani 1 1 d . U
O57 O 0.4752(8) 0.8240(11) 0.8271(11) 0.021(4) Uani 1 1 d . U
O58 O 0.3732(7) 0.7509(10) 0.7040(10) 0.015(3) Uani 1 1 d . U
O59 O 0.4347(8) 0.8255(11) 0.6748(11) 0.020(4) Uani 1 1 d . U
O60 O 0.3853(7) 0.7262(10) 0.5451(10) 0.014(3) Uani 1 1 d . U
O61 O 0.5010(7) 0.7204(11) 0.6353(10) 0.016(3) Uani 1 1 d . U
O62 O 0.6347(7) 0.4897(11) 0.8553(11) 0.017(3) Uani 1 1 d . U
O63 O 0.4989(7) 0.5505(10) 0.6339(10) 0.015(3) Uani 1 1 d . U
O64 O 0.5982(8) 0.6306(10) 0.7564(11) 0.016(3) Uani 1 1 d . U
O65 O 0.6473(8) 0.6251(11) 0.9409(11) 0.020(4) Uani 1 1 d . U
O66 O 0.6414(8) 0.7602(11) 0.8573(11) 0.019(4) Uani 1 1 d . U
O67 O 0.5871(8) 0.8524(11) 0.8931(11) 0.020(4) Uani 1 1 d . U
O68 O 0.5457(8) 0.8565(12) 0.7397(11) 0.023(4) Uani 1 1 d . U
B1 B 0.4910(14) 0.6355(16) 0.773(2) 0.019 Uani 1 1 d . .
O69 O 0.4409(7) 0.6397(10) 0.6821(10) 0.011(3) Uani 1 1 d . U
O70 O 0.5314(7) 0.5524(10) 0.7952(10) 0.016 Uani 1 1 d . U
O71 O 0.4787(7) 0.6391(9) 0.8254(9) 0.011(3) Uani 1 1 d . U
O72 O 0.5369(7) 0.7140(10) 0.7990(10) 0.011(3) Uani 1 1 d . U
O73 O 0.2531(9) 0.3536(12) 0.1780(14) 0.027(4) Uani 1 1 d . U
H73A H 0.2446 0.3129 0.1442 0.040 Uiso 1 1 d R U
H73B H 0.2880 0.3418 0.2264 0.040 Uiso 1 1 d R U
O74 O 0.2357(10) 0.8556(14) 0.3702(15) 0.033(5) Uani 1 1 d . U
H74A H 0.2469 0.8591 0.4185 0.049 Uiso 1 1 d R U
H74B H 0.2026 0.8260 0.3382 0.049 Uiso 1 1 d R U

loop_
_atom_site_aniso_label
_atom_site_aniso_U_11
_atom_site_aniso_U_22
_atom_site_aniso_U_33
_atom_site_aniso_U_23
_atom_site_aniso_U_13
_atom_site_aniso_U_12
Ce1 0.0071(5) 0.0069(5) 0.0062(6) -0.0003(4) 0.0048(5) 0.0001(4)
Ce2 0.0077(6) 0.0102(6) 0.0092(6) 0.0002(4) 0.0040(5) 0.0025(4)
Ce3 0.0072(5) 0.0084(5) 0.0072(6) -0.0002(4) 0.0052(5) -0.0005(4)
Ce4 0.0059(6) 0.0103(5) 0.0056(6) -0.0002(4) 0.0027(5) 0.0012(4)
O1 0.010(5) 0.014(6) 0.012(6) -0.005(4) 0.006(5) -0.002(4)
O2 0.008(5) 0.009(5) 0.012(6) -0.001(4) 0.004(4) -0.002(4)
O3 0.016(6) 0.019(6) 0.017(6) -0.001(5) 0.011(5) -0.003(5)
O4 0.010(6) 0.015(6) 0.015(6) 0.003(4) 0.008(5) 0.002(4)
O5 0.041(10) 0.020(8) 0.019(8) -0.012(6) 0.023(7) -0.006(7)
O6 0.014(7) 0.009(7) 0.024(8) 0.007(6) 0.013(6) 0.006(5)
O7 0.025(8) 0.027(9) 0.024(9) 0.002(7) 0.015(7) 0.004(7)
O8 0.026(8) 0.019(7) 0.012(7) 0.002(6) 0.013(7) -0.007(6)
O9 0.020(6) 0.020(6) 0.015(6) 0.000(5) 0.012(5) 0.005(5)
O10 0.027(7) 0.017(6) 0.020(6) -0.002(5) 0.016(5) -0.006(5)
O11 0.023(6) 0.016(6) 0.009(6) 0.002(4) 0.014(5) 0.005(5)
O12 0.020(6) 0.015(6) 0.015(6) 0.001(4) 0.014(5) 0.004(5)
O13 0.013(7) 0.020(8) 0.015(8) -0.003(6) 0.008(6) -0.002(6)
O14 0.023(8) 0.035(9) 0.032(10) 0.013(7) 0.016(7) -0.001(7)
O15 0.024(9) 0.021(9) 0.050(11) -0.012(8) 0.009(8) 0.006(7)
O16 0.023(8) 0.009(7) 0.007(7) 0.006(6) -0.002(6) 0.000(6)
O17 0.010(6) 0.013(6) 0.017(6) -0.001(4) 0.007(5) 0.004(4)
O18 0.009(6) 0.016(6) 0.013(6) 0.007(4) 0.005(5) -0.004(4)
O19 0.009(5) 0.014(6) 0.012(6) 0.002(4) 0.007(5) -0.001(4)
O20 0.016(6) 0.022(6) 0.018(6) 0.000(5) 0.009(5) -0.004(5)
O21 0.008(6) 0.022(8) 0.018(8) -0.004(6) 0.010(6) -0.006(6)
O22 0.018(7) 0.013(7) 0.025(8) 0.001(6) 0.017(7) 0.003(6)
O23 0.025(8) 0.019(8) 0.025(8) -0.001(6) 0.021(7) 0.009(6)
O24 0.025(9) 0.025(9) 0.043(10) -0.016(7) 0.022(8) -0.008(7)
O25 0.019(6) 0.018(6) 0.013(6) 0.000(4) 0.014(5) 0.005(5)
O26 0.021(6) 0.018(6) 0.015(6) 0.005(5) 0.014(5) 0.003(5)
O27 0.011(5) 0.014(6) 0.013(6) 0.001(4) 0.009(5) 0.008(4)
O28 0.026(6) 0.018(6) 0.016(6) -0.004(5) 0.018(5) -0.009(5)
O29 0.017(8) 0.020(8) 0.018(8) 0.007(6) 0.009(7) 0.009(6)
O30 0.027(9) 0.035(10) 0.019(9) 0.007(7) 0.013(7) 0.011(7)
O31 0.021(8) 0.028(8) 0.022(8) 0.008(7) 0.015(7) 0.003(6)
O32 0.010(7) 0.009(7) 0.019(8) -0.005(6) 0.000(6) 0.003(6)
N1 0.007(6) 0.004(6) 0.006(6) 0.000(4) 0.005(5) -0.002(4)
N2 0.006(6) 0.006(6) 0.012(6) 0.000(5) 0.004(5) 0.002(5)
N3 0.011(6) 0.008(6) 0.008(6) 0.003(5) 0.006(5) 0.003(5)
N4 0.009(6) 0.009(6) 0.008(6) -0.001(5) 0.007(5) -0.004(5)
C1 0.007(6) 0.009(6) 0.006(6) 0.000(5) 0.004(5) -0.004(5)
C2 0.014(7) 0.012(7) 0.008(7) -0.004(5) 0.007(5) 0.003(5)
C3 0.011(7) 0.014(7) 0.011(7) -0.003(5) 0.008(5) 0.000(5)
C4 0.021(8) 0.017(7) 0.018(7) -0.002(5) 0.014(6) 0.002(5)
C5 0.013(7) 0.017(7) 0.012(7) 0.001(5) 0.010(5) 0.000(5)
C6 0.012 0.012 0.012 0.000 0.000 0.000
C7 0.009(7) 0.010(7) 0.008(7) -0.001(5) 0.005(5) -0.003(5)
C8 0.015(7) 0.017(7) 0.011(7) 0.000(5) 0.010(5) 0.001(5)
C9 0.011(7) 0.012(7) 0.011(7) -0.001(5) 0.008(5) -0.004(5)
C10 0.016(7) 0.018(7) 0.017(7) -0.004(5) 0.013(6) -0.001(5)
C11 0.006(6) 0.007(6) 0.011(7) 0.005(5) 0.001(5) -0.003(5)
C12 0.019(7) 0.017(7) 0.018(7) 0.001(5) 0.012(6) 0.003(5)
C13 0.017(7) 0.014(7) 0.015(7) -0.005(5) 0.010(6) 0.000(5)
C14 0.009(6) 0.010(7) 0.009(7) -0.003(5) 0.006(5) 0.000(5)
C15 0.008(6) 0.011(7) 0.012(7) -0.001(5) 0.008(5) 0.000(5)
C16 0.012 0.012 0.012 0.000 0.000 0.000
C17 0.005(6) 0.007(6) 0.006(6) 0.000(5) 0.002(5) -0.002(5)
C18 0.018(7) 0.017(7) 0.017(7) -0.003(5) 0.013(6) -0.001(5)
C19 0.015(7) 0.014(7) 0.008(7) -0.003(5) 0.008(5) 0.000(5)
C20 0.007(6) 0.012(7) 0.009(7) -0.005(5) 0.005(5) 0.001(5)
C21 0.009(6) 0.009(6) 0.009(7) -0.001(5) 0.006(5) 0.001(5)
C22 0.013(7) 0.013(7) 0.013(7) 0.000(5) 0.009(5) -0.002(5)
C23 0.006(6) 0.009(6) 0.007(6) 0.000(5) 0.004(5) 0.002(5)
C24 0.014(7) 0.014(7) 0.017(7) 0.001(5) 0.011(6) 0.006(5)
C25 0.017(7) 0.017(7) 0.012(7) 0.003(5) 0.011(6) 0.002(5)
C26 0.015(7) 0.015(7) 0.005(7) 0.005(5) 0.003(5) 0.001(5)
C27 0.016(7) 0.006(6) 0.007(6) -0.001(5) 0.006(5) -0.001(5)
C28 0.008(6) 0.004(6) 0.002(6) 0.000(5) 0.003(5) -0.001(5)
K1 0.027(2) 0.0098(18) 0.022(2) 0.000(2) 0.018(2) 0.001(2)
W1 0.0111(4) 0.0218(5) 0.0108(4) 0.0030(4) 0.0084(4) -0.0004(4)
W2 0.0061(4) 0.0212(5) 0.0089(4) -0.0049(4) 0.0046(4) -0.0046(3)
W3 0.0085(4) 0.0041(3) 0.0154(4) -0.0008(3) 0.0053(3) -0.0003(3)
W4 0.0073(4) 0.0206(5) 0.0096(4) 0.0074(4) 0.0050(4) 0.0057(3)
W5 0.0105(4) 0.0081(4) 0.0066(4) 0.0003(3) 0.0054(4) 0.0005(3)
W6 0.0192(5) 0.0134(4) 0.0109(4) 0.0014(4) 0.0107(4) 0.0071(4)
W7 0.0120(4) 0.0090(4) 0.0070(4) 0.0005(3) 0.0021(4) 0.0046(3)
W8 0.0097(4) 0.0100(4) 0.0070(4) 0.0008(3) 0.0057(4) 0.0007(3)
W9 0.0122(4) 0.0236(5) 0.0111(4) 0.0008(4) 0.0092(4) 0.0045(4)
W10 0.0114(4) 0.0098(4) 0.0072(4) 0.0017(3) 0.0003(4) -0.0046(3)
W11 0.0229(6) 0.0066(4) 0.0144(5) 0.0006(3) 0.0086(5) -0.0001(3)
W12 0.0146(4) 0.0158(5) 0.0105(4) 0.0004(4) 0.0081(4) -0.0050(4)
O33 0.016(8) 0.038(9) 0.015(8) -0.004(7) 0.012(7) -0.002(7)
O34 0.014 0.014 0.014 0.000 0.000 0.000
O35 0.013(6) 0.007(5) 0.021(6) 0.002(4) 0.009(5) 0.000(4)
O36 0.009(7) 0.010(6) 0.013(7) -0.005(5) 0.004(6) 0.000(5)
O37 0.035(10) 0.024(8) 0.018(8) 0.004(6) 0.016(7) 0.004(7)
O38 0.040(10) 0.046(10) 0.022(9) -0.007(7) 0.023(8) 0.015(8)
O39 0.020(8) 0.026(8) 0.012(7) 0.006(6) 0.006(6) 0.014(6)
O40 0.025(8) 0.015(7) 0.011(7) 0.003(6) 0.011(6) 0.005(6)
O41 0.021(8) 0.021(8) 0.023(8) 0.005(6) 0.015(7) 0.013(6)
O42 0.020(8) 0.023(8) 0.021(8) 0.004(6) 0.013(7) -0.006(6)
O43 0.020(6) 0.011(5) 0.018(6) -0.001(5) 0.011(5) -0.001(5)
O44 0.028(9) 0.036(9) 0.031(9) -0.007(7) 0.019(8) -0.025(7)
O45 0.026(6) 0.029(7) 0.019(6) 0.000(5) 0.018(5) 0.001(5)
O46 0.014(6) 0.020(6) 0.010(5) 0.001(4) 0.011(5) 0.002(4)
O47 0.019(6) 0.015(6) 0.010(6) 0.003(4) 0.010(5) -0.004(5)
O48 0.018(6) 0.019(6) 0.015(6) -0.003(5) 0.011(5) -0.001(5)
O49 0.018(6) 0.010(5) 0.012(6) 0.001(4) 0.010(5) 0.000(4)
O50 0.013(6) 0.014(6) 0.017(6) 0.000(4) 0.011(5) -0.005(4)
O51 0.010(5) 0.007(5) 0.016(6) 0.000(4) 0.009(5) 0.004(4)
O52 0.017(6) 0.017(6) 0.015(6) -0.001(5) 0.009(5) 0.003(5)
O53 0.015(6) 0.017(6) 0.014(6) -0.001(5) 0.009(5) 0.001(5)
O54 0.015(6) 0.008(5) 0.016(6) 0.005(4) 0.009(5) 0.003(4)
O55 0.017(6) 0.016(6) 0.017(6) 0.002(5) 0.009(5) -0.001(5)
O56 0.013(6) 0.012(6) 0.015(6) -0.001(4) 0.009(5) -0.001(4)
O57 0.022(6) 0.018(6) 0.016(6) -0.001(5) 0.009(5) -0.001(5)
O58 0.016(6) 0.013(6) 0.012(6) 0.001(4) 0.008(5) 0.002(4)
O59 0.020(6) 0.015(6) 0.017(6) 0.000(5) 0.010(5) -0.003(5)
O60 0.013(6) 0.010(5) 0.016(6) 0.000(4) 0.008(5) 0.000(4)
O61 0.013(6) 0.017(6) 0.015(6) 0.001(5) 0.009(5) 0.001(4)
O62 0.014(6) 0.020(6) 0.022(6) 0.000(5) 0.014(5) 0.004(5)
O63 0.014(6) 0.011(6) 0.013(6) 0.000(4) 0.007(5) 0.003(4)
O64 0.016(6) 0.015(6) 0.017(6) -0.001(4) 0.011(5) 0.003(4)
O65 0.018(6) 0.014(6) 0.022(6) 0.002(5) 0.012(5) 0.001(5)
O66 0.022(6) 0.018(6) 0.015(6) 0.003(5) 0.011(5) 0.003(5)
O67 0.021(6) 0.018(6) 0.018(6) -0.002(5) 0.011(5) 0.006(5)
O68 0.024(6) 0.023(6) 0.019(6) 0.000(5) 0.013(5) -0.004(5)
B1 0.012 0.012 0.012 0.000 0.000 0.000
O69 0.011(5) 0.012(5) 0.012(6) 0.001(4) 0.008(4) -0.002(4)
O70 0.010 0.010 0.010 0.000 0.000 0.000
O71 0.014(6) 0.010(5) 0.009(5) -0.005(4) 0.008(4) 0.000(4)
O72 0.008(5) 0.009(5) 0.011(6) -0.003(4) 0.004(4) -0.001(4)
O73 0.027(9) 0.020(8) 0.027(9) 0.001(7) 0.016(7) 0.008(7)
O74 0.023(9) 0.031(9) 0.036(10) -0.002(8) 0.018(8) -0.003(7)

loop_
_atom_type_symbol
_atom_type_description
_atom_type_scat_dispersion_real
_atom_type_scat_dispersion_imag
_atom_type_scat_source
C C 0.0033 0.0016 'International Tables Vol C Tables 4.2.6.8 and 6.1.1.4'
H H 0.0000 0.0000 'International Tables Vol C Tables 4.2.6.8 and 6.1.1.4'
B B 0.0013 0.0007 'International Tables Vol C Tables 4.2.6.8 and 6.1.1.4'
N N 0.0061 0.0033 'International Tables Vol C Tables 4.2.6.8 and 6.1.1.4'
O O 0.0106 0.0060 'International Tables Vol C Tables 4.2.6.8 and 6.1.1.4'
K K 0.2009 0.2494 'International Tables Vol C Tables 4.2.6.8 and 6.1.1.4'
Ce Ce -0.2486 2.6331 'International Tables Vol C Tables 4.2.6.8 and 6.1.1.4'
W W -0.8490 6.8722 'International Tables Vol C Tables 4.2.6.8 and 6.1.1.4'

loop_
_geom_angle_atom_site_label_1
_geom_angle_atom_site_label_2
_geom_angle_atom_site_label_3
_geom_angle
_geom_angle_site_symmetry_1
_geom_angle_site_symmetry_3
O12 Ce1 O10 135.6(6) 2_575 .
O12 Ce1 O1 77.0(6) 2_575 .
O10 Ce1 O1 138.1(6) . .
O12 Ce1 O7 72.2(7) 2_575 .
O10 Ce1 O7 85.1(7) . .
O1 Ce1 O7 82.2(6) . .
O12 Ce1 O3 88.5(6) 2_575 .
O10 Ce1 O3 88.6(6) . .
O1 Ce1 O3 123.3(6) . .
O7 Ce1 O3 144.2(6) . .
O12 Ce1 O5 71.6(6) 2_575 .
O10 Ce1 O5 65.5(6) . .
O1 Ce1 O5 145.0(6) . .
O7 Ce1 O5 74.0(7) . .
O3 Ce1 O5 71.3(6) . .
O12 Ce1 O6 131.4(6) 2_575 .
O10 Ce1 O6 71.0(6) . .
O1 Ce1 O6 67.1(6) . .
O7 Ce1 O6 71.4(6) . .
O3 Ce1 O6 138.5(6) . .
O5 Ce1 O6 125.7(6) . .
O12 Ce1 N1 74.7(6) 2_575 .
O10 Ce1 N1 139.4(6) . .
O1 Ce1 N1 61.5(5) . .
O7 Ce1 N1 135.3(6) . .
O3 Ce1 N1 61.8(6) . .
O5 Ce1 N1 121.9(6) . .
O6 Ce1 N1 112.1(5) . .
O12 Ce1 O8 146.2(6) 2_575 .
O10 Ce1 O8 72.5(6) . .
O1 Ce1 O8 91.6(6) . .
O7 Ce1 O8 138.4(7) . .
O3 Ce1 O8 71.3(6) . .
O5 Ce1 O8 123.2(6) . .
O6 Ce1 O8 68.3(5) . .
N1 Ce1 O8 71.9(6) . .
O17 Ce2 O15 68.5(7) . .
O17 Ce2 O11 136.8(6) . .
O15 Ce2 O11 145.3(8) . .
O17 Ce2 O14 110.6(7) . .
O15 Ce2 O14 77.4(9) . .
O11 Ce2 O14 71.3(7) . .
O17 Ce2 O9 79.6(6) . .
O15 Ce2 O9 76.3(8) . .
O11 Ce2 O9 124.4(6) . .
O14 Ce2 O9 145.5(7) . .
O17 Ce2 N2 134.2(6) . .
O15 Ce2 N2 122.0(7) . .
O11 Ce2 N2 62.4(6) . .
O14 Ce2 N2 115.3(7) . .
O9 Ce2 N2 63.1(6) . .
O17 Ce2 O20 135.6(6) . 4_575
O15 Ce2 O20 68.6(7) . 4_575
O11 Ce2 O20 86.8(6) . 4_575
O14 Ce2 O20 69.9(7) . 4_575
O9 Ce2 O20 80.0(6) . 4_575
N2 Ce2 O20 65.1(6) . 4_575
O17 Ce2 O16 70.7(6) . .
O15 Ce2 O16 119.0(7) . .
O11 Ce2 O16 67.9(6) . .
O14 Ce2 O16 76.9(7) . .
O9 Ce2 O16 136.0(7) . .
N2 Ce2 O16 119.1(6) . .
O20 Ce2 O16 143.4(7) 4_575 .
O17 Ce2 O13 75.2(5) . .
O15 Ce2 O13 135.6(8) . .
O11 Ce2 O13 79.1(6) . .
O14 Ce2 O13 141.1(7) . .
O9 Ce2 O13 72.7(6) . .
N2 Ce2 O13 69.2(6) . .
O20 Ce2 O13 133.7(6) 4_575 .
O16 Ce2 O13 68.8(6) . .
O25 Ce3 O28 136.7(6) . 2_575
O25 Ce3 O24 72.7(7) . .
O28 Ce3 O24 85.5(7) 2_575 .
O25 Ce3 O18 87.9(6) . .
O28 Ce3 O18 88.0(6) 2_575 .
O24 Ce3 O18 143.1(6) . .
O25 Ce3 O19 76.8(5) . .
O28 Ce3 O19 137.6(6) 2_575 .
O24 Ce3 O19 81.9(7) . .
O18 Ce3 O19 124.6(5) . .
O25 Ce3 O22 131.7(6) . .
O28 Ce3 O22 70.1(6) 2_575 .
O24 Ce3 O22 71.0(6) . .
O18 Ce3 O22 139.2(6) . .
O19 Ce3 O22 67.5(6) . .
O25 Ce3 O23 72.2(6) . .
O28 Ce3 O23 66.1(6) 2_575 .
O24 Ce3 O23 75.2(7) . .
O18 Ce3 O23 69.1(6) . .
O19 Ce3 O23 145.6(6) . .
O22 Ce3 O23 125.7(6) . .
O25 Ce3 N3 73.6(6) . .
O28 Ce3 N3 139.5(6) 2_575 .
O24 Ce3 N3 134.7(7) . .
O18 Ce3 N3 63.1(5) . .
O19 Ce3 N3 61.5(5) . .
O22 Ce3 N3 113.0(6) . .
O23 Ce3 N3 121.0(6) . .
O25 Ce3 O21 145.1(6) . .
O28 Ce3 O21 73.7(6) 2_575 .
O24 Ce3 O21 136.8(6) . .
O18 Ce3 O21 74.6(6) . .
O19 Ce3 O21 88.5(5) . .
O22 Ce3 O21 66.5(5) . .
O23 Ce3 O21 125.6(6) . .
N3 Ce3 O21 71.6(6) . .
O4 Ce4 O26 136.1(6) 2_574 .
O4 Ce4 O27 77.9(6) 2_574 .
O26 Ce4 O27 122.7(5) . .
O4 Ce4 O32 68.7(6) 2_574 .
O26 Ce4 O32 148.5(6) . .
O27 Ce4 O32 75.4(6) . .
O4 Ce4 O31 115.0(6) 2_574 .
O26 Ce4 O31 72.1(6) . .
O27 Ce4 O31 144.7(6) . .
O32 Ce4 O31 79.3(7) . .
O4 Ce4 O2 138.0(5) 2_574 3_444
O26 Ce4 O2 85.8(6) . 3_444
O27 Ce4 O2 80.7(5) . 3_444
O32 Ce4 O2 71.1(5) . 3_444
O31 Ce4 O2 67.9(6) . 3_444
O4 Ce4 O30 71.2(6) 2_574 .
O26 Ce4 O30 68.9(6) . .
O27 Ce4 O30 137.8(6) . .
O32 Ce4 O30 117.1(6) . .
O31 Ce4 O30 76.2(7) . .
O2 Ce4 O30 141.1(6) 3_444 .
O4 Ce4 N4 130.8(6) 2_574 .
O26 Ce4 N4 61.8(6) . .
O27 Ce4 N4 62.1(5) . .
O32 Ce4 N4 121.7(6) . .
O31 Ce4 N4 114.2(6) . .
O2 Ce4 N4 64.6(5) 3_444 .
O30 Ce4 N4 121.2(6) . .
O4 Ce4 O29 72.3(5) 2_574 .
O26 Ce4 O29 77.5(6) . .
O27 Ce4 O29 73.4(6) . .
O32 Ce4 O29 134.0(6) . .
O31 Ce4 O29 140.9(6) . .
O2 Ce4 O29 133.9(5) 3_444 .
O30 Ce4 O29 70.2(6) . .
N4 Ce4 O29 69.7(5) . .
C1 O1 Ce1 128.9(13) . .
C1 O2 Ce4 142.4(15) . 3_556
C7 O3 Ce1 125.4(15) . .
C7 O3 K1 107.2(15) . .
Ce1 O3 K1 109.7(7) . .
C7 O4 Ce4 144.7(15) . 2_575
Ce1 O5 H5A 109.4 . .
Ce1 O5 H5B 109.2 . .
H5A O5 H5B 109.5 . .
Ce1 O6 H6A 109.4 . .
Ce1 O6 H6B 109.3 . .
H6A O6 H6B 109.5 . .
Ce1 O7 H7A 109.3 . .
Ce1 O7 H7B 109.4 . .
H7A O7 H7B 109.5 . .
Ce1 O8 H8A 109.5 . .
Ce1 O8 H8B 109.3 . .
H8A O8 H8B 109.5 . .
C8 O9 Ce2 123.5(16) . .
C8 O9 K1 108.6(15) . .
Ce2 O9 K1 118.9(7) . .
C8 O10 Ce1 142.2(17) . .
C14 O11 Ce2 124.5(15) . .
C14 O12 Ce1 142.6(16) . 2_574
Ce2 O13 H13A 109.2 . .
Ce2 O13 H13B 109.5 . .
H13A O13 H13B 109.5 . .
Ce2 O14 H14A 109.2 . .
Ce2 O14 H14B 109.4 . .
H14A O14 H14B 109.5 . .
Ce2 O15 H15A 109.2 . .
Ce2 O15 H15B 109.2 . .
H15A O15 H15B 109.5 . .
Ce2 O16 H72A 109.4 . .
Ce2 O16 H72B 109.3 . .
H72A O16 H72B 109.5 . .
C15 O17 Ce2 141.5(15) . .
C15 O18 Ce3 124.9(14) . .
C15 O18 K1 107.3(14) . .
Ce3 O18 K1 111.0(6) . .
C21 O19 Ce3 126.7(14) . .
C21 O20 Ce2 142.7(16) . 4_474
Ce3 O21 H21A 109.3 . .
Ce3 O21 H21B 109.5 . .
H21A O21 H21B 109.5 . .
Ce3 O22 H22A 109.4 . .
Ce3 O22 H22B 109.3 . .
H22A O22 H22B 109.5 . .
Ce3 O23 H23A 109.6 . .
Ce3 O23 H23B 109.9 . .
H23A O23 H23B 109.0 . .
Ce3 O24 H24A 109.3 . .
Ce3 O24 H24B 109.3 . .
H24A O24 H24B 109.5 . .
C22 O25 Ce3 142.9(16) . .
C22 O26 Ce4 126.1(15) . .
C28 O27 Ce4 124.2(13) . .
C28 O27 K1 105.2(13) . 2_574
Ce4 O27 K1 119.2(6) . 2_574
C28 O28 Ce3 142.8(15) . 2_574
Ce4 O29 H29A 109.5 . .
Ce4 O29 H29B 109.3 . .
H29A O29 H29B 109.5 . .
Ce4 O30 H30A 109.2 . .
Ce4 O30 H30B 109.3 . .
H30A O30 H30B 109.5 . .
Ce4 O31 H31A 109.3 . .
Ce4 O31 H31B 109.4 . .
H31A O31 H31B 109.5 . .
Ce4 O32 H32A 109.5 . .
Ce4 O32 H32B 109.1 . .
H32A O32 H32B 109.5 . .
C6 N1 C2 117(2) . .
C6 N1 Ce1 120.5(15) . .
C2 N1 Ce1 122.1(14) . .
C13 N2 C9 119(2) . .
C13 N2 Ce2 118.7(16) . .
C9 N2 Ce2 121.5(15) . .
C20 N3 C16 116(2) . .
C20 N3 Ce3 122.5(15) . .
C16 N3 Ce3 121.1(15) . .
C27 N4 C23 120(2) . .
C27 N4 Ce4 119.5(15) . .
C23 N4 Ce4 119.0(14) . .
O2 C1 O1 127(2) . .
O2 C1 C2 121(2) . .
O1 C1 C2 112.0(18) . .
N1 C2 C3 123(2) . .
N1 C2 C1 115.4(18) . .
C3 C2 C1 121(2) . .
C4 C3 C2 117(2) . .
C4 C3 H3 121.7 . .
C2 C3 H3 121.7 . .
C3 C4 C5 122(2) . .
C3 C4 H4 118.9 . .
C5 C4 H4 118.9 . .
C6 C5 C4 117(2) . .
C6 C5 H5 121.5 . .
C4 C5 H5 121.5 . .
N1 C6 C5 124(2) . .
N1 C6 C7 115(2) . .
C5 C6 C7 121(2) . .
O3 C7 O4 123(2) . .
O3 C7 C6 117(2) . .
O4 C7 C6 120(2) . .
O9 C8 O10 125(2) . .
O9 C8 C9 119(2) . .
O10 C8 C9 116(2) . .
C10 C9 N2 125(2) . .
C10 C9 C8 124(2) . .
N2 C9 C8 111.0(19) . .
C9 C10 C11 121(2) . .
C9 C10 H10 119.6 . .
C11 C10 H10 119.6 . .
C10 C11 C12 117(2) . .
C10 C11 H11 121.5 . .
C12 C11 H11 121.5 . .
C13 C12 C11 119(2) . .
C13 C12 H12 120.6 . .
C11 C12 H12 120.6 . .
N2 C13 C12 120(2) . .
N2 C13 C14 114(2) . .
C12 C13 C14 126(2) . .
O11 C14 O12 126(2) . .
O11 C14 C13 118(2) . .
O12 C14 C13 116(2) . .
O17 C15 O18 125(2) . .
O17 C15 C16 117(2) . .
O18 C15 C16 117(2) . .
N3 C16 C17 124(2) . .
N3 C16 C15 113(2) . .
C17 C16 C15 123(2) . .
C18 C17 C16 117(2) . .
C18 C17 H17 121.4 . .
C16 C17 H17 121.4 . .
C17 C18 C19 120(2) . .
C17 C18 H18 120.2 . .
C19 C18 H18 120.2 . .
C20 C19 C18 120(2) . .
C20 C19 H19 120.1 . .
C18 C19 H19 120.1 . .
N3 C20 C19 123(2) . .
N3 C20 C21 112.1(19) . .
C19 C20 C21 125(2) . .
O20 C21 O19 126(2) . .
O20 C21 C20 117(2) . .
O19 C21 C20 117.1(19) . .
O25 C22 O26 125(2) . .
O25 C22 C23 121(2) . .
O26 C22 C23 115(2) . .
N4 C23 C24 123(2) . .
N4 C23 C22 114.8(19) . .
C24 C23 C22 122(2) . .
C25 C24 C23 118(2) . .
C25 C24 H24 120.9 . .
C23 C24 H24 120.9 . .
C24 C25 C26 121(2) . .
C24 C25 H25 119.5 . .
C26 C25 H25 119.5 . .
C25 C26 C27 116(2) . .
C25 C26 H26 122.2 . .
C27 C26 H26 122.2 . .
N4 C27 C26 122(2) . .
N4 C27 C28 115.5(19) . .
C26 C27 C28 123(2) . .
O28 C28 O27 124(2) . .
O28 C28 C27 118.6(19) . .
O27 C28 C27 117.0(18) . .
O43 K1 O35 173.2(7) . 1_565
O43 K1 O18 95.5(6) . .
O35 K1 O18 82.0(6) 1_565 .
O43 K1 O3 93.8(6) . .
O35 K1 O3 88.7(6) 1_565 .
O18 K1 O3 170.7(4) . .
O43 K1 O9 81.3(6) . .
O35 K1 O9 104.7(5) 1_565 .
O18 K1 O9 86.0(5) . .
O3 K1 O9 95.4(5) . .
O43 K1 O27 86.4(6) . 2_575
O35 K1 O27 87.6(5) 1_565 2_575
O18 K1 O27 94.9(5) . 2_575
O3 K1 O27 85.7(5) . 2_575
O9 K1 O27 167.7(4) . 2_575
O43 K1 H8B 121.7 . .
O35 K1 H8B 64.9 1_565 .
O18 K1 H8B 112.9 . .
O3 K1 H8B 61.6 . .
O9 K1 H8B 53.2 . .
O27 K1 H8B 136.2 2_575 .
O43 K1 H21A 126.8 . .
O35 K1 H21A 46.6 1_565 .
O18 K1 H21A 61.1 . .
O3 K1 H21A 112.8 . .
O9 K1 H21A 136.1 . .
O27 K1 H21A 53.0 2_575 .
H8B K1 H21A 111.5 . .
O33 W1 O45 101.1(9) . .
O33 W1 O47 98.1(8) . .
O45 W1 O47 92.8(8) . .
O33 W1 O46 100.9(8) . .
O45 W1 O46 87.1(7) . .
O47 W1 O46 160.6(7) . .
O33 W1 O48 98.2(8) . .
O45 W1 O48 160.5(8) . .
O47 W1 O48 87.2(7) . .
O46 W1 O48 86.5(7) . .
O33 W1 O71 169.7(7) . .
O45 W1 O71 87.2(7) . .
O47 W1 O71 75.0(6) . .
O46 W1 O71 85.6(6) . .
O48 W1 O71 74.0(6) . .
O34 W2 O46 100.7(9) . .
O34 W2 O49 99.3(8) . .
O46 W2 O49 87.0(7) . .
O34 W2 O50 97.4(9) . .
O46 W2 O50 161.8(7) . .
O49 W2 O50 88.7(7) . .
O34 W2 O51 100.5(7) . .
O46 W2 O51 89.9(7) . .
O49 W2 O51 160.2(7) . .
O50 W2 O51 88.2(7) . .
O34 W2 O69 170.6(8) . .
O46 W2 O69 87.3(6) . .
O49 W2 O69 85.9(6) . .
O50 W2 O69 74.8(6) . .
O51 W2 O69 74.4(6) . .
O35 W3 O49 99.7(7) . .
O35 W3 O53 99.0(7) . .
O49 W3 O53 161.2(7) . .
O35 W3 O45 99.3(8) . .
O49 W3 O45 87.0(7) . .
O53 W3 O45 88.8(8) . .
O35 W3 O52 101.3(8) . .
O49 W3 O52 89.7(7) . .
O53 W3 O52 87.8(7) . .
O45 W3 O52 159.4(8) . .
O35 W3 O70 173.5(6) . .
O49 W3 O70 85.3(6) . .
O53 W3 O70 76.1(6) . .
O45 W3 O70 84.9(7) . .
O52 W3 O70 74.5(7) . .
O36 W4 O54 102.2(8) . .
O36 W4 O65 100.8(8) . .
O54 W4 O65 89.9(7) . .
O36 W4 O53 96.0(7) . .
O54 W4 O53 91.4(7) . .
O65 W4 O53 162.5(7) . .
O36 W4 O62 96.5(8) . .
O54 W4 O62 161.3(7) . .
O65 W4 O62 87.8(8) . .
O53 W4 O62 85.4(7) . .
O36 W4 O70 168.1(7) . .
O54 W4 O70 86.5(7) . .
O65 W4 O70 87.2(7) . .
O53 W4 O70 75.4(6) . .
O62 W4 O70 74.9(7) . .
O37 W5 O55 100.1(9) . .
O37 W5 O54 102.1(8) . .
O55 W5 O54 88.7(7) . .
O37 W5 O56 98.8(9) . .
O55 W5 O56 90.5(7) . .
O54 W5 O56 158.9(7) . .
O37 W5 O47 99.8(9) . .
O55 W5 O47 160.1(7) . .
O54 W5 O47 86.3(7) . .
O56 W5 O47 87.3(7) . .
O37 W5 O71 171.4(8) . .
O55 W5 O71 85.8(7) . .
O54 W5 O71 84.2(6) . .
O56 W5 O71 74.7(6) . .
O47 W5 O71 74.5(6) . .
O38 W6 O58 102.1(9) . .
O38 W6 O48 98.8(10) . .
O58 W6 O48 91.3(7) . .
O38 W6 O57 101.3(10) . .
O58 W6 O57 87.0(7) . .
O48 W6 O57 159.7(7) . .
O38 W6 O56 95.6(9) . .
O58 W6 O56 161.9(7) . .
O48 W6 O56 89.7(7) . .
O57 W6 O56 85.9(7) . .
O38 W6 O71 168.4(8) . .
O58 W6 O71 88.4(6) . .
O48 W6 O71 76.0(6) . .
O57 W6 O71 83.8(7) . .
O56 W6 O71 74.2(6) . .
O39 W7 O59 100.6(8) . .
O39 W7 O51 99.6(8) . .
O59 W7 O51 159.6(7) . .
O39 W7 O58 103.3(8) . .
O59 W7 O58 88.4(7) . .
O51 W7 O58 89.4(7) . .
O39 W7 O60 95.1(8) . .
O59 W7 O60 87.6(7) . .
O51 W7 O60 88.2(7) . .
O58 W7 O60 161.6(7) . .
O39 W7 O69 167.6(7) . .
O59 W7 O69 85.1(6) . .
O51 W7 O69 74.6(6) . .
O58 W7 O69 87.8(6) . .
O60 W7 O69 74.0(6) . .
O40 W8 O63 103.1(8) . .
O40 W8 O50 99.1(8) . .
O63 W8 O50 91.7(7) . .
O40 W8 O61 100.0(8) . .
O63 W8 O61 88.6(7) . .
O50 W8 O61 160.3(7) . .
O40 W8 O60 95.9(8) . .
O63 W8 O60 160.9(7) . .
O50 W8 O60 87.1(7) . .
O61 W8 O60 86.2(7) . .
O40 W8 O69 168.0(7) . .
O63 W8 O69 87.5(6) . .
O50 W8 O69 74.6(6) . .
O61 W8 O69 85.7(6) . .
O60 W8 O69 73.8(6) . .
O41 W9 O64 101.6(9) . .
O41 W9 O63 102.3(8) . .
O64 W9 O63 87.7(7) . .
O41 W9 O52 96.7(8) . .
O64 W9 O52 161.7(7) . .
O63 W9 O52 88.4(7) . .
O41 W9 O62 94.7(8) . .
O64 W9 O62 92.1(7) . .
O63 W9 O62 162.7(7) . .
O52 W9 O62 86.4(7) . .
O41 W9 O70 166.8(7) . .
O64 W9 O70 87.7(6) . .
O63 W9 O70 87.3(6) . .
O52 W9 O70 74.3(6) . .
O62 W9 O70 75.4(6) . .
O42 W10 O66 99.4(8) . .
O42 W10 O65 99.6(8) . .
O66 W10 O65 90.3(8) . .
O42 W10 O67 97.9(8) . .
O66 W10 O67 89.0(8) . .
O65 W10 O67 162.3(8) . .
O42 W10 O55 100.3(8) . .
O66 W10 O55 160.3(8) . .
O65 W10 O55 86.4(8) . .
O67 W10 O55 88.3(8) . .
O42 W10 O72 171.2(7) . .
O66 W10 O72 74.7(7) . .
O65 W10 O72 87.1(6) . .
O67 W10 O72 75.7(6) . .
O55 W10 O72 85.7(7) . .
O43 W11 O57 101.6(9) . .
O43 W11 O67 97.6(8) . .
O57 W11 O67 90.0(8) . .
O43 W11 O59 101.7(8) . .
O57 W11 O59 88.8(8) . .
O67 W11 O59 160.5(7) . .
O43 W11 O68 96.7(9) . .
O57 W11 O68 161.7(8) . .
O67 W11 O68 87.7(8) . .
O59 W11 O68 87.4(8) . .
O43 W11 O72 169.8(8) . .
O57 W11 O72 85.7(7) . .
O67 W11 O72 75.0(6) . .
O59 W11 O72 85.5(6) . .
O68 W11 O72 76.2(7) . .
O44 W12 O61 100.2(9) . .
O44 W12 O64 100.0(10) . .
O61 W12 O64 89.4(7) . .
O44 W12 O68 98.1(10) . .
O61 W12 O68 91.2(8) . .
O64 W12 O68 161.5(8) . .
O44 W12 O66 98.3(9) . .
O61 W12 O66 161.4(8) . .
O64 W12 O66 85.2(7) . .
O68 W12 O66 88.4(8) . .
O44 W12 O72 170.4(8) . .
O61 W12 O72 88.0(6) . .
O64 W12 O72 85.0(6) . .
O68 W12 O72 76.5(7) . .
O66 W12 O72 73.8(7) . .
W3 O35 K1 156.4(8) . 1_545
W11 O43 K1 175.1(12) . .
W1 O45 W3 148.9(11) . .
W2 O46 W1 147.2(9) . .
W1 O47 W5 121.1(8) . .
W6 O48 W1 120.0(9) . .
W3 O49 W2 148.6(9) . .
W8 O50 W2 121.4(9) . .
W7 O51 W2 121.6(8) . .
W9 O52 W3 121.0(9) . .
W3 O53 W4 118.8(8) . .
W4 O54 W5 146.8(9) . .
W5 O55 W10 148.5(10) . .
W5 O56 W6 121.0(9) . .
W11 O57 W6 147.9(10) . .
W6 O58 W7 147.5(10) . .
W7 O59 W11 146.1(10) . .
W7 O60 W8 121.5(8) . .
W12 O61 W8 145.4(10) . .
W9 O62 W4 119.0(8) . .
W8 O63 W9 146.7(9) . .
W9 O64 W12 146.5(10) . .
W4 O65 W10 146.0(10) . .
W10 O66 W12 120.8(9) . .
W10 O67 W11 119.5(9) . .
W12 O68 W11 118.4(9) . .
O71 B1 O69 119(2) . .
O71 B1 O70 111(2) . .
O69 B1 O70 109(2) . .
O71 B1 O72 109(2) . .
O69 B1 O72 107(2) . .
O70 B1 O72 101(2) . .
B1 O69 W2 121.5(14) . .
B1 O69 W7 123.6(14) . .
W2 O69 W7 89.3(5) . .
B1 O69 W8 131.0(17) . .
W2 O69 W8 89.1(5) . .
W7 O69 W8 90.7(5) . .
B1 O70 W4 125.9(15) . .
B1 O70 W3 122.1(14) . .
W4 O70 W3 89.7(5) . .
B1 O70 W9 127.3(16) . .
W4 O70 W9 90.7(6) . .
W3 O70 W9 90.2(6) . .
B1 O71 W6 124.6(14) . .
B1 O71 W1 121.6(14) . .
W6 O71 W1 89.9(5) . .
B1 O71 W5 130.0(16) . .
W6 O71 W5 89.9(5) . .
W1 O71 W5 89.4(5) . .
B1 O72 W10 127.5(15) . .
B1 O72 W11 121.1(13) . .
W10 O72 W11 89.7(5) . .
B1 O72 W12 127.6(16) . .
W10 O72 W12 90.4(5) . .
W11 O72 W12 88.9(5) . .
H73A O73 H73B 107.2 . .
H74A O74 H74B 107.2 . .

loop_
_geom_bond_atom_site_label_1
_geom_bond_atom_site_label_2
_geom_bond_distance
_geom_bond_site_symmetry_2
Ce1 O12 2.438(17) 2_575
Ce1 O10 2.444(19) .
Ce1 O1 2.506(16) .
Ce1 O7 2.534(19) .
Ce1 O3 2.542(18) .
Ce1 O5 2.546(19) .
Ce1 O6 2.552(17) .
Ce1 N1 2.606(18) .
Ce1 O8 2.697(17) .
Ce2 O17 2.464(16) .
Ce2 O15 2.49(2) .
Ce2 O11 2.492(16) .
Ce2 O14 2.51(2) .
Ce2 O9 2.509(19) .
Ce2 N2 2.566(18) .
Ce2 O20 2.584(19) 4_575
Ce2 O16 2.584(18) .
Ce2 O13 2.753(17) .
Ce3 O25 2.460(16) .
Ce3 O28 2.467(18) 2_575
Ce3 O24 2.477(19) .
Ce3 O18 2.495(16) .
Ce3 O19 2.511(16) .
Ce3 O22 2.532(18) .
Ce3 O23 2.573(17) .
Ce3 N3 2.606(19) .
Ce3 O21 2.671(17) .
Ce4 O4 2.449(17) 2_574
Ce4 O26 2.473(18) .
Ce4 O27 2.496(17) .
Ce4 O32 2.517(17) .
Ce4 O31 2.519(19) .
Ce4 O2 2.527(16) 3_444
Ce4 O30 2.59(2) .
Ce4 N4 2.610(19) .
Ce4 O29 2.741(19) .
O1 C1 1.32(3) .
O2 C1 1.22(3) .
O2 Ce4 2.527(16) 3_556
O3 C7 1.24(3) .
O3 K1 2.86(2) .
O4 C7 1.24(3) .
O4 Ce4 2.449(17) 2_575
O5 H5A 0.8700 .
O5 H5B 0.8700 .
O6 H6A 0.8699 .
O6 H6B 0.8701 .
O7 H7A 0.8701 .
O7 H7B 0.8700 .
O8 H8A 0.8700 .
O8 H8B 0.8701 .
O9 C8 1.24(3) .
O9 K1 2.97(2) .
O10 C8 1.26(3) .
O11 C14 1.24(3) .
O12 C14 1.26(3) .
O12 Ce1 2.438(17) 2_574
O13 H13A 0.8702 .
O13 H13B 0.8700 .
O14 H14A 0.8699 .
O14 H14B 0.8699 .
O15 H15A 0.8701 .
O15 H15B 0.8700 .
O16 H72A 0.8700 .
O16 H72B 0.8700 .
O17 C15 1.23(3) .
O18 C15 1.29(3) .
O18 K1 2.850(19) .
O19 C21 1.26(3) .
O20 C21 1.25(3) .
O20 Ce2 2.584(19) 4_474
O21 H21A 0.8699 .
O21 H21B 0.8698 .
O22 H22A 0.8700 .
O22 H22B 0.8699 .
O23 H23A 0.8784 .
O23 H23B 0.8786 .
O24 H24A 0.8699 .
O24 H24B 0.8701 .
O25 C22 1.25(3) .
O26 C22 1.30(3) .
O27 C28 1.28(3) .
O27 K1 2.995(18) 2_574
O28 C28 1.25(3) .
O28 Ce3 2.467(18) 2_574
O29 H29A 0.8700 .
O29 H29B 0.8701 .
O30 H30A 0.8700 .
O30 H30B 0.8699 .
O31 H31A 0.8699 .
O31 H31B 0.8699 .
O32 H32A 0.8700 .
O32 H32B 0.8700 .
N1 C6 1.34(3) .
N1 C2 1.34(3) .
N2 C13 1.35(3) .
N2 C9 1.36(3) .
N3 C20 1.34(3) .
N3 C16 1.35(3) .
N4 C27 1.30(3) .
N4 C23 1.31(3) .
C1 C2 1.55(3) .
C2 C3 1.40(3) .
C3 C4 1.35(3) .
C3 H3 0.9500 .
C4 C5 1.38(3) .
C4 H4 0.9500 .
C5 C6 1.36(3) .
C5 H5 0.9500 .
C6 C7 1.51(3) .
C8 C9 1.56(3) .
C9 C10 1.29(3) .
C10 C11 1.37(3) .
C10 H10 0.9500 .
C11 C12 1.45(4) .
C11 H11 0.9500 .
C12 C13 1.39(4) .
C12 H12 0.9500 .
C13 C14 1.47(3) .
C15 C16 1.54(3) .
C16 C17 1.40(3) .
C17 C18 1.36(3) .
C17 H17 0.9500 .
C18 C19 1.38(3) .
C18 H18 0.9500 .
C19 C20 1.35(3) .
C19 H19 0.9500 .
C20 C21 1.54(3) .
C22 C23 1.49(3) .
C23 C24 1.38(3) .
C24 C25 1.33(4) .
C24 H24 0.9500 .
C25 C26 1.42(3) .
C25 H25 0.9500 .
C26 C27 1.44(3) .
C26 H26 0.9500 .
C27 C28 1.49(3) .
K1 O43 2.590(15) .
K1 O35 2.656(16) 1_565
K1 O27 2.995(18) 2_575
K1 H8B 2.5884 .
K1 H21A 2.7861 .
W1 O33 1.696(19) .
W1 O45 1.855(18) .
W1 O47 1.905(16) .
W1 O46 1.922(16) .
W1 O48 1.975(17) .
W1 O71 2.374(16) .
W2 O34 1.722(18) .
W2 O46 1.878(15) .
W2 O49 1.896(16) .
W2 O50 1.914(16) .
W2 O51 1.915(14) .
W2 O69 2.348(15) .
W3 O35 1.718(15) .
W3 O49 1.883(16) .
W3 O53 1.902(17) .
W3 O45 1.904(18) .
W3 O52 1.917(18) .
W3 O70 2.348(16) .
W4 O36 1.707(16) .
W4 O54 1.873(17) .
W4 O65 1.884(17) .
W4 O53 1.942(17) .
W4 O62 1.967(17) .
W4 O70 2.347(15) .
W5 O37 1.71(2) .
W5 O55 1.871(18) .
W5 O54 1.891(16) .
W5 O56 1.891(16) .
W5 O47 1.932(16) .
W5 O71 2.377(15) .
W6 O38 1.673(19) .
W6 O58 1.873(17) .
W6 O48 1.885(17) .
W6 O57 1.929(18) .
W6 O56 1.951(17) .
W6 O71 2.356(15) .
W7 O39 1.719(16) .
W7 O59 1.879(17) .
W7 O51 1.880(15) .
W7 O58 1.898(17) .
W7 O60 1.931(17) .
W7 O69 2.366(15) .
W8 O40 1.705(18) .
W8 O63 1.872(16) .
W8 O50 1.884(15) .
W8 O61 1.910(17) .
W8 O60 1.934(16) .
W8 O69 2.374(15) .
W9 O41 1.701(18) .
W9 O64 1.878(17) .
W9 O63 1.908(16) .
W9 O52 1.913(18) .
W9 O62 1.919(18) .
W9 O70 2.360(18) .
W10 O42 1.746(18) .
W10 O66 1.915(18) .
W10 O65 1.915(17) .
W10 O67 1.917(17) .
W10 O55 1.920(18) .
W10 O72 2.341(15) .
W11 O43 1.722(14) .
W11 O57 1.878(19) .
W11 O67 1.925(18) .
W11 O59 1.935(17) .
W11 O68 1.944(19) .
W11 O72 2.363(15) .
W12 O44 1.72(2) .
W12 O61 1.877(17) .
W12 O64 1.908(16) .
W12 O68 1.915(19) .
W12 O66 1.929(18) .
W12 O72 2.368(16) .
O35 K1 2.655(16) 1_545
B1 O71 1.44(4) .
B1 O69 1.48(4) .
B1 O70 1.62(3) .
B1 O72 1.64(3) .
O73 H73A 0.8703 .
O73 H73B 0.8702 .
O74 H74A 0.8700 .
O74 H74B 0.8703 .

loop_
_geom_hbond_atom_site_label_D
_geom_hbond_atom_site_label_H
_geom_hbond_atom_site_label_A
_geom_hbond_distance_DH
_geom_hbond_distance_HA
_geom_hbond_distance_DA
_geom_hbond_angle_DHA
_geom_hbond_site_symmetry_A
O5 H5A O67 0.87 2.12 2.89(2) 147 .
O6 H6A O22 0.87 2.04 2.909(19) 172 4_575
O7 H7A O46 0.87 2.46 3.01(3) 122 4_565
O8 H8A O53 0.87 2.17 2.87(2) 138 1_565
O14 H14A O73 0.87 2.07 2.88(3) 155 4_565
O15 H15A O41 0.87 2.48 3.02(3) 121 1_565
O15 H15A O52 0.87 2.49 3.26(3) 148 1_565
O16 H72A O29 0.87 2.37 3.12(3) 144 .
O21 H21A O35 0.87 2.16 2.90(2) 143 1_565
O22 H22A O6 0.87 2.06 2.909(19) 167 4_474
O23 H23A O39 0.88 2.62 3.28(3) 133 .
O23 H23A O59 0.88 2.55 3.25(3) 137 .
O23 H23B O13 0.88 2.38 3.26(3) 178 .
O24 H24A O74 0.87 2.08 2.76(3) 135 .
O29 H29A O16 0.87 2.60 3.12(3) 119 .
O30 H30A O13 0.87 2.43 3.18(3) 145 .
O73 H73A O42 0.87 2.05 2.81(3) 145 3_444
O73 H73B O48 0.87 2.21 2.97(3) 147 2_564
O74 H74A O39 0.87 2.12 2.88(3) 146 .
O74 H74B O64 0.87 2.46 3.10(3) 131 4_464
O74 H74B O66 0.87 2.56 3.24(3) 136 4_464
